data_7217418
loop_
_publ_author_name
'Read, Cory Michael'
'Yeon, Jeongho'
'Smith, Mark D.'
'zur Loye, Hans-Conrad'

_publ_section_title
;
 Crystal growth, structural characterization, cation--cation interaction
 classification, and optical properties of uranium(vi) containing
 oxychlorides, A4U5O16Cl2(A = K, Rb), Cs5U7O22Cl3, and AUO3Cl (A = Rb, Cs)
;
_journal_issue 31
_journal_name_full CrystEngComm
_journal_page_first 7259
_journal_paper_doi 10.1039/C4CE00281D
_journal_volume 16
_journal_year 2014
_chemical_formula_moiety 'Cl3 Cs5 O22 U7'
_chemical_formula_sum 'Cl3 Cs5 O22 U7'
_chemical_formula_weight 2789.11
_chemical_name_systematic
;
 ? 
;
_space_group_crystal_system monoclinic
_space_group_IT_number 14
_space_group_name_Hall '-P 2yn'
_space_group_name_H-M_alt 'P 1 21/n 1'
_symmetry_space_group_name_Hall '-P 2yn'
_symmetry_space_group_name_H-M 'P 1 21/n 1'
_atom_sites_solution_primary direct
_atom_sites_solution_secondary difmap
_audit_creation_date 2013-05-08
_audit_creation_method
;
  Olex2 1.2
  (compiled Apr 23 2013 17:59:47, GUI svn.r4466)
;
_cell_angle_alpha 90.00
_cell_angle_beta 102.9850(10)
_cell_angle_gamma 90.00
_cell_formula_units_Z 4
_cell_length_a 10.6214(5)
_cell_length_b 18.1071(8)
_cell_length_c 16.0857(7)
_cell_measurement_reflns_used 4341
_cell_measurement_temperature 296(2)
_cell_measurement_theta_max 31.16
_cell_measurement_theta_min 2.60
_cell_volume 3014.5(2)
_computing_cell_refinement 'SAINT v6.45A (Bruker, 2003)'
_computing_data_reduction 'SAINT v6.45A (Bruker, 2003)'
_computing_molecular_graphics
;
O. V. Dolomanov, L. J. Bourhis, R. J. Gildea, J. A. K. Howard and H. Puschmann,
OLEX2: a complete structure solution, refinement and analysis program.
J. Appl. Cryst. (2009). 42, 339-341.
;
_computing_publication_material
;
O. V. Dolomanov, L. J. Bourhis, R. J. Gildea, J. A. K. Howard and H. Puschmann,
OLEX2: a complete structure solution, refinement and analysis program.
J. Appl. Cryst. (2009). 42, 339-341.
;
_computing_structure_refinement
;
SHELXL, G.M. Sheldrick, Acta Cryst.
(2008). A64, 112-122
;
_computing_structure_solution
;
SHELXS, G.M. Sheldrick, Acta Cryst.
(2008). A64, 112-122
;
_diffrn_ambient_temperature 296(2)
_diffrn_measured_fraction_theta_full 1.000
_diffrn_measured_fraction_theta_max 1.000
_diffrn_measurement_device_type 'CCD area detector'
_diffrn_measurement_method 'phi and omega scans'
_diffrn_radiation_monochromator graphite
_diffrn_radiation_type MoK\a
_diffrn_radiation_wavelength 0.71073
_diffrn_reflns_av_R_equivalents 0.1058
_diffrn_reflns_av_unetI/netI 0.0563
_diffrn_reflns_limit_h_max 15
_diffrn_reflns_limit_h_min -15
_diffrn_reflns_limit_k_max 26
_diffrn_reflns_limit_k_min -26
_diffrn_reflns_limit_l_max 23
_diffrn_reflns_limit_l_min -23
_diffrn_reflns_number 84222
_diffrn_reflns_theta_full 31.50
_diffrn_reflns_theta_max 31.50
_diffrn_reflns_theta_min 1.72
_diffrn_source 'fine-focus sealed tube'
_diffrn_source_current 35.0
_diffrn_source_power 1.575
_diffrn_source_target Mo
_diffrn_source_voltage 45.0
_exptl_absorpt_coefficient_mu 43.755
_exptl_absorpt_correction_T_max 1
_exptl_absorpt_correction_T_min 0.263689
_exptl_absorpt_correction_type multi-scan
_exptl_absorpt_process_details
;
SADABS v.2.10 (Bruker,2003) was used for absorption correction.
R(int) was 0.2003 before and 0.0623 after correction.
The Ratio of minimum to maximum transmission is 0.2637.
The \l/2 correction factor is 0.0015.
;
_exptl_crystal_colour Orange
_exptl_crystal_colour_primary orange
_exptl_crystal_density_diffrn 6.145
_exptl_crystal_density_method 'not measured'
_exptl_crystal_description plate
_exptl_crystal_F_000 4584
_exptl_crystal_size_max 0.06
_exptl_crystal_size_mid 0.05
_exptl_crystal_size_min 0.03
_refine_diff_density_max 2.204
_refine_diff_density_min -2.001
_refine_diff_density_rms 0.458
_refine_ls_extinction_method none
_refine_ls_goodness_of_fit_ref 1.032
_refine_ls_matrix_type full
_refine_ls_number_parameters 337
_refine_ls_number_reflns 10051
_refine_ls_number_restraints 0
_refine_ls_restrained_S_all 1.032
_refine_ls_R_factor_all 0.0628
_refine_ls_R_factor_gt 0.0409
_refine_ls_shift/su_max 0.001
_refine_ls_shift/su_mean 0.000
_refine_ls_structure_factor_coef Fsqd
_refine_ls_weighting_details 'calc w=1/[\s^2^(Fo^2^)+(0.0259P)^2^+0.0000P] where P=(Fo^2^+2Fc^2^)/3'
_refine_ls_weighting_scheme calc
_refine_ls_wR_factor_gt 0.0734
_refine_ls_wR_factor_ref 0.0808
_reflns_number_gt 7724
_reflns_number_total 10051
_reflns_threshold_expression >2sigma(I)
_cod_data_source_file c4ce00281d2.cif
_cod_data_source_block Cs5U7O22Cl3
_cod_depositor_comments
;
The following automatic conversions were performed:

'_exptl_crystal_colour_primary' value 'Orange' changed to 'orange'
according to
/usr/data/users/saulius/crontab/automatic-downloads/current/RSC/lib/dictionaries/cif_core.dic
dictionary named 'cif_core.dic' version 2.4.2 from 2011-04-26.

Automatic conversion script
Id: cif_fix_values 2281 2013-09-26 08:29:07Z andrius 
;
_cod_database_code 7217418
_olex2_refinement_description
;
;

loop_
_space_group_symop_id
_space_group_symop_operation_xyz
1 'x, y, z'
2 '-x+1/2, y+1/2, -z+1/2'
3 '-x, -y, -z'
4 'x-1/2, -y-1/2, z-1/2'

loop_
_atom_site_label
_atom_site_type_symbol
_atom_site_fract_x
_atom_site_fract_y
_atom_site_fract_z
_atom_site_U_iso_or_equiv
_atom_site_adp_type
_atom_site_occupancy
_atom_site_symmetry_multiplicity
_atom_site_calc_flag
_atom_site_refinement_flags
U1 U 0.10919(3) 0.219204(18) 0.51055(3) 0.01587(8) Uani 1 1 d .
U2 U 0.11338(3) 0.423831(18) 0.51126(3) 0.01566(8) Uani 1 1 d .
U3 U 0.33458(3) 0.064283(19) 0.50177(3) 0.01568(8) Uani 1 1 d .
U4 U 0.42925(3) 0.300152(19) 0.51038(3) 0.01545(8) Uani 1 1 d .
U5 U 0.70230(3) 0.142191(18) 0.50181(3) 0.01632(8) Uani 1 1 d .
U6 U 0.79237(3) 0.344750(19) 0.50609(3) 0.01581(8) Uani 1 1 d .
U7 U 0.0000 0.0000 0.5000 0.01677(11) Uani 1 2 d S
U8 U 0.5000 0.5000 0.5000 0.01651(11) Uani 1 2 d S
Cs1 Cs 0.23686(7) 0.19590(4) 0.27613(5) 0.02883(16) Uani 1 1 d .
Cs2 Cs 0.52021(7) 0.35534(5) 0.25444(6) 0.03678(19) Uani 1 1 d .
Cs3 Cs 0.43339(7) 0.02445(4) 0.23416(5) 0.03007(16) Uani 1 1 d .
Cs4 Cs 0.91145(7) 0.32340(4) 0.25069(5) 0.02939(16) Uani 1 1 d .
Cs5 Cs 0.88048(8) 0.10495(4) 0.25341(6) 0.03718(19) Uani 1 1 d .
Cl1 Cl 0.6302(3) 0.16308(17) 0.3312(2) 0.0370(7) Uani 1 1 d .
Cl2 Cl 0.7059(3) 0.13613(16) 0.6702(2) 0.0308(6) Uani 1 1 d .
Cl3 Cl 0.4020(3) 0.50843(16) 0.3301(2) 0.0333(7) Uani 1 1 d .
O1 O 0.0604(7) 0.2236(4) 0.3949(5) 0.0252(17) Uani 1 1 d .
O2 O 0.1515(7) 0.2086(4) 0.6256(5) 0.0259(17) Uani 1 1 d .
O3 O 0.1246(6) 0.0959(3) 0.4957(6) 0.0236(18) Uani 1 1 d .
O4 O 0.3310(7) 0.1868(3) 0.5048(5) 0.0218(17) Uani 1 1 d .
O5 O 0.2353(6) 0.3190(3) 0.5243(5) 0.0218(17) Uani 1 1 d .
O6 O -0.0066(6) 0.3204(3) 0.5184(5) 0.0208(16) Uani 1 1 d .
O7 O -0.1381(7) 0.1927(4) 0.5117(5) 0.0243(17) Uani 1 1 d .
O8 O 0.0784(8) 0.4117(4) 0.3974(6) 0.0281(18) Uani 1 1 d .
O9 O 0.1513(8) 0.4375(4) 0.6262(6) 0.0281(18) Uani 1 1 d .
O10 O 0.3553(7) 0.4445(4) 0.5139(5) 0.0227(16) Uani 1 1 d .
O11 O 0.1043(7) 0.5470(4) 0.4914(6) 0.0248(19) Uani 1 1 d .
O12 O 0.3006(7) 0.0603(4) 0.3873(5) 0.0238(17) Uani 1 1 d .
O13 O 0.3774(8) 0.0584(4) 0.6177(6) 0.0278(18) Uani 1 1 d .
O14 O 0.2055(7) -0.0465(4) 0.5051(6) 0.0266(19) Uani 1 1 d .
O15 O 0.4436(7) -0.0743(4) 0.5062(5) 0.0200(15) Uani 1 1 d .
O16 O 0.3857(7) 0.3046(4) 0.3963(6) 0.0264(18) Uani 1 1 d .
O17 O 0.4834(7) 0.2990(4) 0.6257(5) 0.0242(17) Uani 1 1 d .
O18 O 0.6256(6) 0.2431(3) 0.5037(5) 0.0173(15) Uani 1 1 d .
O19 O 0.7609(7) 0.3409(4) 0.3907(6) 0.0275(18) Uani 1 1 d .
O20 O 0.8141(7) 0.3445(4) 0.6208(5) 0.0258(17) Uani 1 1 d .
O21 O 0.0343(8) 0.0093(4) 0.6150(5) 0.0276(18) Uani 1 1 d .
O22 O 0.4152(6) 0.6014(4) 0.5058(5) 0.0205(16) Uani 1 1 d .

loop_
_atom_site_aniso_label
_atom_site_aniso_U_11
_atom_site_aniso_U_22
_atom_site_aniso_U_33
_atom_site_aniso_U_23
_atom_site_aniso_U_13
_atom_site_aniso_U_12
U1 0.01442(16) 0.01265(15) 0.0210(2) 0.00060(14) 0.00495(14) 0.00042(12)
U2 0.01345(15) 0.01240(15) 0.0215(2) 0.00017(14) 0.00463(14) 0.00051(12)
U3 0.01267(15) 0.01380(15) 0.0209(2) -0.00033(14) 0.00453(14) -0.00026(12)
U4 0.01267(15) 0.01434(15) 0.0197(2) -0.00018(14) 0.00447(14) -0.00051(12)
U5 0.01296(16) 0.01235(15) 0.0242(2) -0.00067(14) 0.00541(15) -0.00038(12)
U6 0.01275(16) 0.01510(15) 0.0200(2) -0.00054(14) 0.00468(14) -0.00073(12)
U7 0.0133(2) 0.0140(2) 0.0237(3) -0.0004(2) 0.0056(2) -0.00111(17)
U8 0.0131(2) 0.0119(2) 0.0252(3) 0.0000(2) 0.0059(2) -0.00024(16)
Cs1 0.0331(4) 0.0292(3) 0.0256(4) -0.0014(3) 0.0094(3) 0.0028(3)
Cs2 0.0273(4) 0.0531(5) 0.0307(5) 0.0003(4) 0.0081(3) 0.0076(3)
Cs3 0.0325(4) 0.0273(3) 0.0297(4) -0.0022(3) 0.0054(3) 0.0062(3)
Cs4 0.0301(4) 0.0285(3) 0.0285(4) 0.0013(3) 0.0044(3) 0.0017(3)
Cs5 0.0347(4) 0.0397(4) 0.0372(5) 0.0042(4) 0.0080(4) -0.0053(3)
Cl1 0.0509(19) 0.0343(15) 0.0258(17) -0.0030(13) 0.0085(14) -0.0012(13)
Cl2 0.0338(15) 0.0332(14) 0.0253(16) -0.0014(12) 0.0063(13) -0.0026(11)
Cl3 0.0347(15) 0.0358(15) 0.0278(17) -0.0002(13) 0.0039(13) 0.0016(12)
O1 0.025(4) 0.025(4) 0.026(5) -0.003(3) 0.007(3) -0.002(3)
O2 0.024(4) 0.031(4) 0.022(5) 0.003(3) 0.005(3) 0.001(3)
O3 0.014(3) 0.011(3) 0.049(6) 0.002(3) 0.014(3) -0.002(2)
O4 0.016(3) 0.015(3) 0.036(5) -0.001(3) 0.009(3) -0.001(3)
O5 0.012(3) 0.013(3) 0.041(5) 0.001(3) 0.008(3) -0.002(2)
O6 0.014(3) 0.013(3) 0.036(5) -0.003(3) 0.007(3) -0.003(2)
O7 0.018(4) 0.025(4) 0.031(5) -0.007(3) 0.009(3) -0.008(3)
O8 0.033(4) 0.024(4) 0.028(5) 0.003(3) 0.009(4) 0.001(3)
O9 0.029(4) 0.024(4) 0.032(5) 0.002(3) 0.006(4) 0.000(3)
O10 0.015(3) 0.029(4) 0.024(5) -0.002(3) 0.006(3) -0.007(3)
O11 0.012(3) 0.015(3) 0.051(6) 0.002(3) 0.014(4) 0.000(3)
O12 0.022(4) 0.021(3) 0.027(5) -0.002(3) 0.000(3) 0.000(3)
O13 0.033(4) 0.022(4) 0.029(5) -0.008(3) 0.009(4) -0.001(3)
O14 0.019(4) 0.016(3) 0.045(6) -0.005(3) 0.007(4) -0.002(3)
O15 0.018(3) 0.025(3) 0.019(4) -0.007(3) 0.007(3) -0.005(3)
O16 0.021(4) 0.027(4) 0.034(5) 0.004(3) 0.013(4) -0.002(3)
O17 0.022(4) 0.026(4) 0.022(4) -0.006(3) 0.000(3) -0.003(3)
O18 0.012(3) 0.013(3) 0.028(5) 0.000(3) 0.009(3) 0.001(2)
O19 0.025(4) 0.031(4) 0.028(5) 0.004(4) 0.009(4) 0.000(3)
O20 0.025(4) 0.030(4) 0.026(5) -0.003(3) 0.012(3) -0.005(3)
O21 0.028(4) 0.033(4) 0.021(5) 0.000(3) 0.006(4) -0.001(3)
O22 0.014(3) 0.021(3) 0.026(5) -0.002(3) 0.005(3) -0.003(3)

loop_
_atom_type_symbol
_atom_type_description
_atom_type_scat_dispersion_real
_atom_type_scat_dispersion_imag
_atom_type_scat_source
Cl Cl 0.1484 0.1585 'International Tables Vol C Tables 4.2.6.8 and 6.1.1.4'
Cs Cs -0.3680 2.1192 'International Tables Vol C Tables 4.2.6.8 and 6.1.1.4'
O O 0.0106 0.0060 'International Tables Vol C Tables 4.2.6.8 and 6.1.1.4'
U U -9.6767 9.6646 'International Tables Vol C Tables 4.2.6.8 and 6.1.1.4'

loop_
_geom_angle_atom_site_label_1
_geom_angle_atom_site_label_2
_geom_angle_atom_site_label_3
_geom_angle
_geom_angle_site_symmetry_1
_geom_angle_site_symmetry_3
U2 U1 U3 138.465(13) . .
U2 U1 U6 56.490(9) . 1_455
U2 U1 Cs1 95.438(14) . .
U3 U1 U6 164.702(12) . 1_455
U3 U1 Cs1 63.881(13) . .
U4 U1 U2 66.032(10) . .
U4 U1 U3 72.480(10) . .
U4 U1 U6 122.506(12) . 1_455
U4 U1 Cs1 64.419(13) . .
U6 U1 Cs1 117.626(15) 1_455 .
O1 U1 U2 87.7(2) . .
O1 U1 U3 91.9(2) . .
O1 U1 U4 91.9(2) . .
O1 U1 U6 85.0(2) . 1_455
O1 U1 Cs1 35.0(2) . .
O1 U1 O3 86.9(3) . .
O1 U1 O4 91.6(3) . .
O1 U1 O5 95.3(3) . .
O1 U1 O6 89.3(3) . .
O1 U1 O7 87.7(3) . .
O2 U1 U2 95.9(2) . .
O2 U1 U3 86.8(2) . .
O2 U1 U4 91.5(2) . .
O2 U1 U6 95.3(2) . 1_455
O2 U1 Cs1 146.0(2) . .
O2 U1 O1 175.9(3) . .
O2 U1 O3 89.8(3) . .
O2 U1 O4 89.6(3) . .
O2 U1 O5 88.8(3) . .
O2 U1 O6 92.4(3) . .
O2 U1 O7 89.6(3) . .
O3 U1 U2 171.54(19) . .
O3 U1 U3 35.40(17) . .
O3 U1 U4 107.65(17) . .
O3 U1 U6 129.34(17) . 1_455
O3 U1 Cs1 76.4(2) . .
O3 U1 O4 70.5(2) . .
O3 U1 O7 85.3(2) . .
O4 U1 U2 103.20(15) . .
O4 U1 U3 35.27(15) . .
O4 U1 U4 37.22(15) . .
O4 U1 U6 159.45(15) . 1_455
O4 U1 Cs1 56.5(2) . .
O4 U1 O7 155.8(2) . .
O5 U1 U2 35.24(17) . .
O5 U1 U3 103.75(17) . .
O5 U1 U4 31.59(17) . .
O5 U1 U6 91.46(17) . 1_455
O5 U1 Cs1 82.3(2) . .
O5 U1 O3 139.1(2) . .
O5 U1 O4 68.7(2) . .
O5 U1 O7 135.5(2) . .
O6 U1 U2 35.24(17) . .
O6 U1 U3 173.55(16) . .
O6 U1 U4 101.15(16) . .
O6 U1 U6 21.74(16) . 1_455
O6 U1 Cs1 114.7(2) . .
O6 U1 O3 151.0(2) . .
O6 U1 O4 138.4(2) . .
O6 U1 O5 69.8(2) . .
O6 U1 O7 65.9(2) . .
O7 U1 U2 100.97(15) . .
O7 U1 U3 120.52(15) . .
O7 U1 U4 166.99(15) . .
O7 U1 U6 44.51(15) . 1_455
O7 U1 Cs1 119.46(18) . .
U1 U2 U4 56.950(9) . .
U1 U2 Cs3 115.122(15) . 2
U2 U2 U1 138.859(17) 3_566 .
U2 U2 U4 162.872(17) 3_566 .
U2 U2 U6 72.702(12) 3_566 1_455
U2 U2 Cs3 69.315(16) 3_566 2
U4 U2 Cs3 99.061(15) . 2
U6 U2 U1 66.459(10) 1_455 .
U6 U2 U4 123.393(12) 1_455 .
U6 U2 Cs3 103.301(15) 1_455 2
O5 U2 U1 34.34(16) . .
O5 U2 U2 173.19(16) . 3_566
O5 U2 U4 23.55(16) . .
O5 U2 U6 100.50(16) . 1_455
O5 U2 Cs3 112.7(2) . 2
O5 U2 O6 67.9(2) . .
O5 U2 O10 65.0(2) . .
O5 U2 O11 136.1(2) . 3_566
O6 U2 U1 34.24(17) . .
O6 U2 U2 105.26(17) . 3_566
O6 U2 U4 91.08(17) . .
O6 U2 U6 32.58(17) . 1_455
O6 U2 Cs3 116.5(2) . 2
O6 U2 O10 132.9(2) . .
O6 U2 O11 68.2(2) . 3_566
O8 U2 U1 82.8(2) . .
O8 U2 U2 90.6(2) . 3_566
O8 U2 U4 84.9(2) . .
O8 U2 U6 87.2(3) . 1_455
O8 U2 Cs3 32.5(2) . 2
O8 U2 O5 88.6(3) . .
O8 U2 O6 87.8(3) . .
O8 U2 O9 178.8(4) . .
O8 U2 O10 90.7(3) . .
O8 U2 O11 91.8(3) . 3_566
O8 U2 O11 89.1(3) . .
O9 U2 U1 98.0(2) . .
O9 U2 U2 89.3(2) . 3_566
O9 U2 U4 94.9(2) . .
O9 U2 U6 93.9(2) . 1_455
O9 U2 Cs3 146.5(2) . 2
O9 U2 O5 91.6(3) . .
O9 U2 O6 93.4(3) . .
O9 U2 O10 88.4(3) . .
O9 U2 O11 90.1(3) . .
O9 U2 O11 88.9(3) . 3_566
O10 U2 U1 98.96(16) . .
O10 U2 U2 121.78(16) . 3_566
O10 U2 U4 42.02(16) . .
O10 U2 U6 165.41(16) . 1_455
O10 U2 Cs3 82.11(18) . 2
O11 U2 U1 102.26(16) 3_566 .
O11 U2 U1 171.8(2) . .
O11 U2 U2 37.15(16) 3_566 3_566
O11 U2 U2 39.29(17) . 3_566
O11 U2 U4 123.94(17) . .
O11 U2 U4 159.18(16) 3_566 .
O11 U2 U6 111.83(17) . 1_455
O11 U2 U6 35.80(16) 3_566 1_455
O11 U2 Cs3 88.7(2) 3_566 2
O11 U2 Cs3 56.9(2) . 2
O11 U2 O5 147.4(2) . .
O11 U2 O6 144.4(2) . .
O11 U2 O10 82.5(2) . .
O11 U2 O10 158.8(2) 3_566 .
O11 U2 O11 76.4(3) . 3_566
U1 U3 U5 133.364(13) . 3_656
U1 U3 U7 67.349(8) . .
U1 U3 Cs1 64.838(13) . .
U1 U3 Cs4 66.763(13) . 4_566
U5 U3 Cs1 122.513(16) 3_656 .
U5 U3 Cs4 118.104(15) 3_656 4_566
U7 U3 U5 66.045(8) . 3_656
U7 U3 Cs1 96.796(13) . .
U7 U3 Cs4 97.625(13) . 4_566
Cs1 U3 Cs4 118.386(16) . 4_566
O3 U3 U1 34.90(16) . .
O3 U3 U5 98.70(16) . 3_656
O3 U3 U7 32.75(16) . .
O3 U3 Cs1 77.0(2) . .
O3 U3 Cs4 84.4(2) . 4_566
O3 U3 O14 70.0(2) . .
O3 U3 O15 160.4(2) . 3_656
O3 U3 O15 129.0(2) . .
O4 U3 U1 39.57(18) . .
O4 U3 U5 172.93(18) . 3_656
O4 U3 U7 106.90(18) . .
O4 U3 Cs1 57.2(2) . .
O4 U3 Cs4 61.2(2) . 4_566
O4 U3 O3 74.3(2) . .
O4 U3 O14 144.1(2) . .
O4 U3 O15 156.7(2) . .
O4 U3 O15 87.0(2) . 3_656
O12 U3 U1 95.0(2) . .
O12 U3 U5 87.0(2) . 3_656
O12 U3 U7 90.5(2) . .
O12 U3 Cs1 36.5(2) . .
O12 U3 Cs4 154.8(2) . 4_566
O12 U3 O3 89.8(3) . .
O12 U3 O4 93.6(3) . .
O12 U3 O13 173.7(3) . .
O12 U3 O14 90.3(3) . .
O12 U3 O15 88.7(3) . .
O12 U3 O15 85.5(3) . 3_656
O13 U3 U1 91.2(2) . .
O13 U3 U5 87.6(2) . 3_656
O13 U3 U7 90.4(2) . .
O13 U3 Cs1 149.4(2) . .
O13 U3 Cs4 31.0(2) . 4_566
O13 U3 O3 94.3(3) . .
O13 U3 O4 92.2(3) . .
O13 U3 O14 86.6(3) . .
O13 U3 O15 92.1(3) . 3_656
O13 U3 O15 85.0(3) . .
O14 U3 U1 104.51(17) . .
O14 U3 U5 28.86(17) . 3_656
O14 U3 U7 37.29(17) . .
O14 U3 Cs1 116.6(2) . .
O14 U3 Cs4 110.5(2) . 4_566
O14 U3 O15 59.0(2) . .
O15 U3 U1 126.56(16) 3_656 .
O15 U3 U1 163.24(14) . .
O15 U3 U5 30.34(14) . 3_656
O15 U3 U5 100.07(16) 3_656 3_656
O15 U3 U7 165.77(16) 3_656 .
O15 U3 U7 96.32(14) . .
O15 U3 Cs1 123.37(16) . .
O15 U3 Cs1 88.08(19) 3_656 .
O15 U3 Cs4 113.96(16) . 4_566
O15 U3 Cs4 91.72(18) 3_656 4_566
O15 U3 O14 128.9(2) 3_656 .
O15 U3 O15 70.0(2) 3_656 .
U1 U4 U2 57.018(9) . .
U1 U4 U5 112.370(11) . .
U1 U4 U6 168.423(12) . .
U1 U4 U8 125.582(11) . .
U2 U4 U5 169.268(12) . .
U6 U4 U2 134.518(12) . .
U6 U4 U5 56.067(9) . .
U8 U4 U2 68.632(8) . .
U8 U4 U5 121.848(10) . .
U8 U4 U6 65.902(7) . .
O4 U4 U1 40.21(17) . .
O4 U4 U2 97.18(17) . .
O4 U4 U5 72.17(17) . .
O4 U4 U6 128.21(17) . .
O4 U4 U8 165.03(17) . .
O4 U4 O10 136.5(2) . .
O4 U4 O18 90.3(2) . .
O4 U4 O22 161.0(2) . 3_666
O5 U4 U1 32.95(17) . .
O5 U4 U2 25.12(17) . .
O5 U4 U5 144.74(17) . .
O5 U4 U6 158.54(17) . .
O5 U4 U8 93.36(17) . .
O5 U4 O4 73.0(2) . .
O5 U4 O10 63.8(2) . .
O5 U4 O18 162.8(2) . .
O5 U4 O22 124.9(2) . 3_666
O10 U4 U1 96.32(14) . .
O10 U4 U2 39.31(14) . .
O10 U4 U5 151.30(14) . .
O10 U4 U6 95.23(14) . .
O10 U4 U8 29.52(14) . .
O16 U4 U1 89.6(2) . .
O16 U4 U2 87.4(2) . .
O16 U4 U5 91.1(2) . .
O16 U4 U6 90.1(2) . .
O16 U4 U8 85.3(2) . .
O16 U4 O4 89.4(3) . .
O16 U4 O5 93.8(3) . .
O16 U4 O10 88.2(3) . .
O16 U4 O17 176.1(3) . .
O16 U4 O18 90.0(3) . .
O16 U4 O22 83.4(3) . 3_666
O17 U4 U1 94.3(2) . .
O17 U4 U2 94.4(2) . .
O17 U4 U5 87.8(2) . .
O17 U4 U6 86.2(2) . .
O17 U4 U8 92.1(2) . .
O17 U4 O4 93.8(3) . .
O17 U4 O5 89.3(3) . .
O17 U4 O10 90.9(3) . .
O17 U4 O18 87.7(3) . .
O17 U4 O22 92.8(3) . 3_666
O18 U4 U1 130.54(15) . .
O18 U4 U2 172.05(16) . .
O18 U4 U5 18.20(15) . .
O18 U4 U6 37.89(15) . .
O18 U4 U8 103.65(15) . .
O18 U4 O10 133.1(2) . .
O18 U4 O22 72.1(2) . 3_666
O22 U4 U1 156.44(16) 3_666 .
O22 U4 U2 100.08(16) 3_666 .
O22 U4 U5 90.30(16) 3_666 .
O22 U4 U6 34.68(16) 3_666 .
O22 U4 U8 31.60(16) 3_666 .
O22 U4 O10 61.1(2) 3_666 .
U3 U5 U4 128.520(12) 3_656 .
U3 U5 U6 171.392(13) 3_656 .
U3 U5 U7 56.686(7) 3_656 1_655
U3 U5 Cs2 94.330(14) 3_656 4_666
U3 U5 Cs5 84.687(13) 3_656 .
U4 U5 Cs2 110.080(15) . 4_666
U4 U5 Cs5 122.433(15) . .
U6 U5 U4 60.078(9) . .
U6 U5 U7 114.707(10) . 1_655
U6 U5 Cs2 81.048(14) . 4_666
U6 U5 Cs5 90.338(13) . .
U7 U5 U4 174.593(11) 1_655 .
U7 U5 Cs2 66.549(12) 1_655 4_666
U7 U5 Cs5 57.236(11) 1_655 .
Cs2 U5 Cs5 112.335(16) 4_666 .
Cl1 U5 U3 96.82(6) . 3_656
Cl1 U5 U4 84.00(7) . .
Cl1 U5 U6 84.02(7) . .
Cl1 U5 U7 97.12(7) . 1_655
Cl1 U5 Cs2 150.12(7) . 4_666
Cl1 U5 Cs5 41.88(7) . .
Cl2 U5 U3 87.30(6) . 3_656
Cl2 U5 U4 81.11(6) . .
Cl2 U5 U6 94.27(6) . .
Cl2 U5 U7 98.33(6) . 1_655
Cl2 U5 Cs2 44.15(6) . 4_666
Cl2 U5 Cs5 154.43(7) . .
Cl2 U5 Cl1 163.68(10) . .
O7 U5 U3 124.6(2) 1_655 3_656
O7 U5 U4 106.6(2) 1_655 .
O7 U5 U6 46.8(2) 1_655 .
O7 U5 U7 68.1(2) 1_655 1_655
O7 U5 Cs2 57.7(3) 1_655 4_666
O7 U5 Cs5 68.2(2) 1_655 .
O7 U5 Cl1 93.5(3) 1_655 .
O7 U5 Cl2 97.1(3) 1_655 .
O7 U5 O14 89.0(3) 1_655 3_656
O7 U5 O15 169.9(3) 1_655 3_656
O7 U5 O18 85.3(3) 1_655 .
O14 U5 U3 35.9(2) 3_656 3_656
O14 U5 U4 164.4(2) 3_656 .
O14 U5 U6 135.5(2) 3_656 .
O14 U5 U7 21.0(2) 3_656 1_655
O14 U5 Cs2 77.9(2) 3_656 4_666
O14 U5 Cs5 63.1(3) 3_656 .
O14 U5 Cl1 95.4(3) 3_656 .
O14 U5 Cl2 97.1(3) 3_656 .
O15 U5 U3 45.3(2) 3_656 3_656
O15 U5 U4 83.4(2) 3_656 .
O15 U5 U6 143.3(2) 3_656 .
O15 U5 U7 101.9(2) 3_656 1_655
O15 U5 Cs2 118.1(2) 3_656 4_666
O15 U5 Cs5 108.0(2) 3_656 .
O15 U5 Cl1 89.0(2) 3_656 .
O15 U5 Cl2 82.7(2) 3_656 .
O15 U5 O14 81.0(3) 3_656 3_656
O15 U5 O18 104.8(3) 3_656 .
O18 U5 U3 150.01(18) . 3_656
O18 U5 U4 21.51(18) . .
O18 U5 U6 38.60(18) . .
O18 U5 U7 153.30(18) . 1_655
O18 U5 Cs2 101.3(2) . 4_666
O18 U5 Cs5 112.1(2) . .
O18 U5 Cl1 82.2(2) . .
O18 U5 Cl2 86.3(2) . .
O18 U5 O14 173.7(3) . 3_656
U1 U6 Cs3 99.429(14) 1_655 4_666
U2 U6 U1 57.052(9) 1_655 1_655
U2 U6 U4 168.664(13) 1_655 .
U2 U6 U5 127.298(12) 1_655 .
U2 U6 Cs3 68.085(13) 1_655 4_666
U4 U6 U1 134.011(12) . 1_655
U4 U6 Cs3 104.434(15) . 4_666
U5 U6 U1 70.249(10) . 1_655
U5 U6 U4 63.855(9) . .
U5 U6 Cs3 125.560(16) . 4_666
O6 U6 U1 22.61(17) 1_655 1_655
O6 U6 U2 34.96(17) 1_655 1_655
O6 U6 U4 155.55(17) 1_655 .
O6 U6 U5 92.56(16) 1_655 .
O6 U6 Cs3 83.5(2) 1_655 4_666
O6 U6 O7 63.4(2) 1_655 1_655
O6 U6 O11 72.8(2) 1_655 3_666
O6 U6 O18 121.8(2) 1_655 .
O6 U6 O22 167.6(2) 1_655 3_666
O7 U6 U1 41.20(14) 1_655 1_655
O7 U6 U2 98.22(14) 1_655 1_655
O7 U6 U4 92.81(14) 1_655 .
O7 U6 U5 29.15(14) 1_655 .
O7 U6 Cs3 117.58(17) 1_655 4_666
O11 U6 U1 95.09(17) 3_666 1_655
O11 U6 U2 38.03(17) 3_666 1_655
O11 U6 U4 130.81(17) 3_666 .
O11 U6 U5 165.33(17) 3_666 .
O11 U6 Cs3 55.5(2) 3_666 4_666
O11 U6 O7 136.2(2) 3_666 1_655
O11 U6 O18 165.3(2) 3_666 .
O11 U6 O22 94.8(2) 3_666 3_666
O18 U6 U1 99.60(14) . 1_655
O18 U6 U2 156.65(14) . 1_655
O18 U6 U4 34.51(14) . .
O18 U6 U5 29.36(14) . .
O18 U6 Cs3 120.89(17) . 4_666
O18 U6 O7 58.4(2) . 1_655
O19 U6 U1 87.6(2) . 1_655
O19 U6 U2 89.7(2) . 1_655
O19 U6 U4 93.1(2) . .
O19 U6 U5 87.5(2) . .
O19 U6 Cs3 146.7(2) . 4_666
O19 U6 O6 92.2(3) . 1_655
O19 U6 O7 89.0(3) . 1_655
O19 U6 O11 91.6(3) . 3_666
O19 U6 O18 89.4(3) . .
O19 U6 O22 88.8(3) . 3_666
O20 U6 U1 93.7(2) . 1_655
O20 U6 U2 94.2(2) . 1_655
O20 U6 U4 83.3(2) . .
O20 U6 U5 89.4(2) . .
O20 U6 Cs3 36.7(2) . 4_666
O20 U6 O6 90.5(3) . 1_655
O20 U6 O7 89.5(3) . 1_655
O20 U6 O11 92.0(3) . 3_666
O20 U6 O18 86.7(3) . .
O20 U6 O19 176.0(3) . .
O20 U6 O22 89.2(3) . 3_666
O22 U6 U1 169.54(16) 3_666 1_655
O22 U6 U2 132.77(16) 3_666 1_655
O22 U6 U4 36.46(16) 3_666 .
O22 U6 U5 99.79(16) 3_666 .
O22 U6 Cs3 88.94(18) 3_666 4_666
O22 U6 O7 128.9(2) 3_666 1_655
O22 U6 O18 70.5(2) 3_666 .
U3 U7 U3 180.0 . 3_556
U3 U7 U5 122.733(8) . 1_455
U3 U7 U5 57.267(8) 3_556 1_455
U3 U7 U5 122.732(8) 3_556 3_656
U3 U7 U5 57.268(8) . 3_656
U3 U7 Cs5 92.708(12) 3_556 1_455
U3 U7 Cs5 87.292(12) . 1_455
U3 U7 Cs5 92.708(12) . 3_656
U3 U7 Cs5 87.292(12) 3_556 3_656
U5 U7 U5 180.0 1_455 3_656
U5 U7 Cs5 109.805(13) 3_656 1_455
U5 U7 Cs5 70.195(13) 1_455 1_455
U5 U7 Cs5 70.194(13) 3_656 3_656
U5 U7 Cs5 109.807(13) 1_455 3_656
Cs5 U7 Cs5 180.0 1_455 3_656
O3 U7 U3 34.26(17) . .
O3 U7 U3 145.74(17) 3_556 .
O3 U7 U3 34.26(17) 3_556 3_556
O3 U7 U3 145.74(17) . 3_556
O3 U7 U5 88.55(17) 3_556 3_656
O3 U7 U5 91.44(17) 3_556 1_455
O3 U7 U5 88.56(17) . 1_455
O3 U7 U5 91.45(17) . 3_656
O3 U7 Cs5 71.2(2) . 1_455
O3 U7 Cs5 108.8(2) 3_556 1_455
O3 U7 Cs5 71.2(2) 3_556 3_656
O3 U7 Cs5 108.8(2) . 3_656
O3 U7 O3 180.000(1) 3_556 .
O3 U7 O14 73.7(2) . .
O3 U7 O14 106.3(2) 3_556 .
O3 U7 O14 73.7(2) 3_556 3_556
O3 U7 O14 106.3(2) . 3_556
O14 U7 U3 140.55(16) . 3_556
O14 U7 U3 39.45(16) 3_556 3_556
O14 U7 U3 39.45(16) . .
O14 U7 U3 140.55(16) 3_556 .
O14 U7 U5 17.98(16) 3_556 1_455
O14 U7 U5 162.02(16) . 1_455
O14 U7 U5 162.02(16) 3_556 3_656
O14 U7 U5 17.98(16) . 3_656
O14 U7 Cs5 105.8(2) . 1_455
O14 U7 Cs5 105.8(2) 3_556 3_656
O14 U7 Cs5 74.2(2) 3_556 1_455
O14 U7 Cs5 74.2(2) . 3_656
O14 U7 O14 179.999(1) 3_556 .
O21 U7 U3 90.5(2) . 3_556
O21 U7 U3 89.5(2) 3_556 3_556
O21 U7 U3 89.5(2) . .
O21 U7 U3 90.5(2) 3_556 .
O21 U7 U5 85.0(2) 3_556 3_656
O21 U7 U5 95.0(2) . 3_656
O21 U7 U5 95.0(2) 3_556 1_455
O21 U7 U5 85.0(2) . 1_455
O21 U7 Cs5 32.2(2) . 3_656
O21 U7 Cs5 147.8(2) 3_556 3_656
O21 U7 Cs5 32.2(2) 3_556 1_455
O21 U7 Cs5 147.8(2) . 1_455
O21 U7 O3 88.5(3) . .
O21 U7 O3 91.5(3) 3_556 .
O21 U7 O3 88.5(3) 3_556 3_556
O21 U7 O3 91.5(3) . 3_556
O21 U7 O14 91.5(3) . .
O21 U7 O14 88.5(3) 3_556 .
O21 U7 O14 88.5(3) . 3_556
O21 U7 O14 91.5(3) 3_556 3_556
O21 U7 O21 180.000(1) . 3_556
U4 U8 U4 179.999(2) 3_666 .
U4 U8 Cs2 116.749(13) 3_666 .
U4 U8 Cs2 63.252(13) . .
U4 U8 Cs2 63.252(13) 3_666 3_666
U4 U8 Cs2 116.748(13) . 3_666
U4 U8 Cs5 59.507(12) . 4_566
U4 U8 Cs5 120.492(12) 3_666 4_566
U4 U8 Cs5 120.492(11) . 2_655
U4 U8 Cs5 59.509(11) 3_666 2_655
Cs2 U8 Cs2 180.0 3_666 .
Cs2 U8 Cs5 57.261(15) . 2_655
Cs2 U8 Cs5 122.739(15) 3_666 2_655
Cs2 U8 Cs5 122.738(15) . 4_566
Cs2 U8 Cs5 57.262(15) 3_666 4_566
Cs5 U8 Cs5 180.0 4_566 2_655
Cl3 U8 U4 93.71(6) 3_666 3_666
Cl3 U8 U4 86.29(6) . 3_666
Cl3 U8 U4 86.29(6) 3_666 .
Cl3 U8 U4 93.71(6) . .
Cl3 U8 Cs2 136.52(6) . 3_666
Cl3 U8 Cs2 43.48(6) 3_666 3_666
Cl3 U8 Cs2 43.48(6) . .
Cl3 U8 Cs2 136.52(6) 3_666 .
Cl3 U8 Cs5 138.42(7) 3_666 2_655
Cl3 U8 Cs5 41.58(7) . 2_655
Cl3 U8 Cs5 138.42(7) . 4_566
Cl3 U8 Cs5 41.58(7) 3_666 4_566
Cl3 U8 Cl3 180.00(13) . 3_666
O10 U8 U4 45.4(2) . .
O10 U8 U4 134.6(2) 3_666 .
O10 U8 U4 134.6(2) . 3_666
O10 U8 U4 45.4(2) 3_666 3_666
O10 U8 Cs2 89.7(2) . .
O10 U8 Cs2 90.3(2) 3_666 .
O10 U8 Cs2 89.7(2) 3_666 3_666
O10 U8 Cs2 90.3(2) . 3_666
O10 U8 Cs5 132.2(2) . 2_655
O10 U8 Cs5 47.8(2) . 4_566
O10 U8 Cs5 47.8(2) 3_666 2_655
O10 U8 Cs5 132.2(2) 3_666 4_566
O10 U8 Cl3 90.6(3) 3_666 3_666
O10 U8 Cl3 89.4(3) . 3_666
O10 U8 Cl3 90.6(3) . .
O10 U8 Cl3 89.4(3) 3_666 .
O10 U8 O10 179.998(1) . 3_666
O10 U8 O22 95.3(3) 3_666 3_666
O10 U8 O22 84.7(3) . 3_666
O10 U8 O22 84.7(3) 3_666 .
O10 U8 O22 95.3(3) . .
O22 U8 U4 39.28(19) . 3_666
O22 U8 U4 140.72(19) 3_666 3_666
O22 U8 U4 140.72(19) . .
O22 U8 U4 39.28(19) 3_666 .
O22 U8 Cs2 128.9(2) . .
O22 U8 Cs2 128.9(2) 3_666 3_666
O22 U8 Cs2 51.1(2) . 3_666
O22 U8 Cs2 51.1(2) 3_666 .
O22 U8 Cs5 96.3(2) . 4_566
O22 U8 Cs5 83.7(2) 3_666 4_566
O22 U8 Cs5 96.3(2) 3_666 2_655
O22 U8 Cs5 83.7(2) . 2_655
O22 U8 Cl3 94.5(2) . 3_666
O22 U8 Cl3 85.5(2) 3_666 3_666
O22 U8 Cl3 85.5(2) . .
O22 U8 Cl3 94.5(2) 3_666 .
O22 U8 O22 180.0(4) . 3_666
Cs3 Cs1 Cs4 155.06(3) . 1_455
Cs3 Cs1 Cs5 100.74(2) . 1_455
Cs3 Cs1 Cl1 50.40(4) . .
Cs3 Cs1 Cl3 53.03(5) . 2_545
Cs4 Cs1 Cl1 153.55(5) 1_455 .
Cs5 Cs1 Cs4 58.163(18) 1_455 1_455
Cs5 Cs1 Cl1 147.15(5) 1_455 .
Cl2 Cs1 Cs3 127.67(6) 4_565 .
Cl2 Cs1 Cs4 58.14(5) 4_565 1_455
Cl2 Cs1 Cs5 109.13(5) 4_565 1_455
Cl2 Cs1 Cl1 102.23(7) 4_565 .
Cl2 Cs1 Cl3 123.95(7) 4_565 2_545
Cl2 Cs1 O4 121.17(12) 4_565 .
Cl3 Cs1 Cs4 102.55(5) 2_545 1_455
Cl3 Cs1 Cs5 50.32(5) 2_545 1_455
Cl3 Cs1 Cl1 103.42(6) 2_545 .
O1 Cs1 Cs3 132.90(14) . .
O1 Cs1 Cs4 48.45(15) . 1_455
O1 Cs1 Cs5 54.83(14) . 1_455
O1 Cs1 Cl1 129.48(16) . .
O1 Cs1 Cl2 99.34(15) . 4_565
O1 Cs1 Cl3 101.19(15) . 2_545
O1 Cs1 O4 54.99(19) . .
O1 Cs1 O12 81.3(2) . .
O1 Cs1 O17 86.4(2) . 4_565
O4 Cs1 Cs3 96.01(11) . .
O4 Cs1 Cs4 99.34(11) . 1_455
O4 Cs1 Cs5 96.47(11) . 1_455
O4 Cs1 Cl1 74.79(12) . .
O4 Cs1 Cl3 113.34(11) . 2_545
O12 Cs1 Cs3 52.84(15) . .
O12 Cs1 Cs4 126.02(15) . 1_455
O12 Cs1 Cs5 78.73(14) . 1_455
O12 Cs1 Cl1 70.97(15) . .
O12 Cs1 Cl2 170.91(15) . 4_565
O12 Cs1 Cl3 64.44(15) . 2_545
O12 Cs1 O4 51.94(18) . .
O12 Cs1 O17 120.71(19) . 4_565
O16 Cs1 Cs3 114.62(14) . .
O16 Cs1 Cs4 90.30(14) . 1_455
O16 Cs1 Cs5 132.71(15) . 1_455
O16 Cs1 Cl1 65.64(15) . .
O16 Cs1 Cl2 73.45(16) . 4_565
O16 Cs1 Cl3 162.10(16) . 2_545
O16 Cs1 O1 77.9(2) . .
O16 Cs1 O4 51.37(18) . .
O16 Cs1 O12 97.9(2) . .
O16 Cs1 O17 135.46(19) . 4_565
O17 Cs1 Cs3 106.62(14) 4_565 .
O17 Cs1 Cs4 50.17(14) 4_565 1_455
O17 Cs1 Cs5 48.28(14) 4_565 1_455
O17 Cs1 Cl1 144.09(15) 4_565 .
O17 Cs1 Cl2 68.34(14) 4_565 4_565
O17 Cs1 Cl3 61.69(14) 4_565 2_545
O17 Cs1 O4 140.46(18) 4_565 .
O20 Cs1 Cs3 51.70(15) 4_565 .
O20 Cs1 Cs4 116.90(15) 4_565 1_455
O20 Cs1 Cs5 105.01(16) 4_565 1_455
O20 Cs1 Cl1 71.21(16) 4_565 .
O20 Cs1 Cl2 79.09(15) 4_565 4_565
O20 Cs1 Cl3 63.79(16) 4_565 2_545
O20 Cs1 O1 158.4(2) 4_565 .
O20 Cs1 O4 143.61(19) 4_565 .
O20 Cs1 O12 103.7(2) 4_565 .
O20 Cs1 O16 121.3(2) 4_565 .
O20 Cs1 O17 73.0(2) 4_565 4_565
U1 Cs2 U4 149.63(2) 4_665 .
U6 Cs2 U1 124.763(19) . 4_665
U6 Cs2 U4 52.353(12) . .
Cs1 Cs2 U1 99.29(2) . 4_665
Cs1 Cs2 U4 58.451(16) . .
Cs1 Cs2 U6 103.03(2) . .
Cs4 Cs2 U1 62.578(16) . 4_665
Cs4 Cs2 U4 113.21(2) . .
Cs4 Cs2 U6 64.049(17) . .
Cs4 Cs2 Cs1 128.96(2) . .
Cl1 Cs2 U1 84.11(5) . 4_665
Cl1 Cs2 U4 67.41(5) . .
Cl1 Cs2 U6 64.62(5) . .
Cl1 Cs2 Cs1 61.35(5) . .
Cl1 Cs2 Cs4 69.22(5) . .
Cl2 Cs2 U1 92.72(6) 4_565 4_665
Cl2 Cs2 U4 88.93(6) 4_565 .
Cl2 Cs2 U6 140.25(6) 4_565 .
Cl2 Cs2 Cs1 52.91(5) 4_565 .
Cl2 Cs2 Cs4 155.21(6) 4_565 .
Cl2 Cs2 Cl1 112.63(8) 4_565 .
Cl2 Cs2 Cl3 71.78(7) 4_565 .
Cl2 Cs2 O21 83.36(15) 4_565 4_665
Cl3 Cs2 U1 137.42(6) . 4_665
Cl3 Cs2 U4 71.48(6) . .
Cl3 Cs2 U6 85.71(6) . .
Cl3 Cs2 Cs1 101.57(6) . .
Cl3 Cs2 Cs4 124.44(6) . .
Cl3 Cs2 Cl1 138.45(8) . .
O2 Cs2 U1 16.86(15) 4_665 4_665
O2 Cs2 U4 140.56(15) 4_665 .
O2 Cs2 U6 107.95(15) 4_665 .
O2 Cs2 Cs1 104.15(14) 4_665 .
O2 Cs2 Cs4 47.06(15) 4_665 .
O2 Cs2 Cl1 73.21(16) 4_665 .
O2 Cs2 Cl2 108.64(16) 4_665 4_565
O2 Cs2 Cl3 147.01(16) 4_665 .
O2 Cs2 O16 139.8(2) 4_665 .
O2 Cs2 O19 91.1(2) 4_665 .
O2 Cs2 O21 73.8(2) 4_665 4_665
O16 Cs2 U1 141.84(15) . 4_665
O16 Cs2 U4 16.00(15) . .
O16 Cs2 U6 68.07(15) . .
O16 Cs2 Cs1 44.19(15) . .
O16 Cs2 Cs4 126.24(14) . .
O16 Cs2 Cl1 69.30(14) . .
O16 Cs2 Cl2 74.08(16) . 4_565
O16 Cs2 Cl3 72.97(15) . .
O16 Cs2 O21 144.05(19) . 4_665
O19 Cs2 U1 107.75(16) . 4_665
O19 Cs2 U4 68.70(16) . .
O19 Cs2 U6 17.50(16) . .
O19 Cs2 Cs1 112.78(15) . .
O19 Cs2 Cs4 46.56(16) . .
O19 Cs2 Cl1 61.94(15) . .
O19 Cs2 Cl2 157.49(17) . 4_565
O19 Cs2 Cl3 97.67(16) . .
O19 Cs2 O16 83.9(2) . .
O19 Cs2 O21 113.3(2) . 4_665
O21 Cs2 U1 65.22(14) 4_665 4_665
O21 Cs2 U4 144.89(14) 4_665 .
O21 Cs2 U6 121.79(14) 4_665 .
O21 Cs2 Cs1 133.85(14) 4_665 .
O21 Cs2 Cs4 84.15(14) 4_665 .
O21 Cs2 Cl1 146.48(15) 4_665 .
O21 Cs2 Cl3 73.56(15) 4_665 .
Cs1 Cs3 U2 123.08(2) . 2_545
Cs1 Cs3 Cs4 162.10(3) . 2_645
Cs4 Cs3 U2 68.121(17) 2_645 2_545
Cl1 Cs3 U2 131.92(6) . 2_545
Cl1 Cs3 Cs1 68.31(6) . .
Cl1 Cs3 Cs4 116.24(6) . 2_645
Cl1 Cs3 Cl2 129.88(8) . 3_656
Cl1 Cs3 Cl3 132.55(8) . 2_545
Cl1 Cs3 O11 107.25(12) . 2_545
Cl2 Cs3 U2 94.24(5) 3_656 2_545
Cl2 Cs3 Cs1 105.76(5) 3_656 .
Cl2 Cs3 Cs4 57.42(5) 3_656 2_645
Cl3 Cs3 U2 77.99(6) 2_545 2_545
Cl3 Cs3 Cs1 64.24(5) 2_545 .
Cl3 Cs3 Cs4 108.84(5) 2_545 2_645
Cl3 Cs3 Cl2 65.56(7) 2_545 3_656
Cl3 Cs3 O11 80.52(12) 2_545 2_545
O8 Cs3 U2 19.32(16) 2_545 2_545
O8 Cs3 Cs1 138.31(16) 2_545 .
O8 Cs3 Cs4 49.87(16) 2_545 2_645
O8 Cs3 Cl1 140.10(17) 2_545 .
O8 Cs3 Cl2 78.40(16) 2_545 3_656
O8 Cs3 Cl3 81.52(17) 2_545 2_545
O8 Cs3 O9 71.5(2) 2_545 4_665
O8 Cs3 O11 50.92(19) 2_545 2_545
O8 Cs3 O12 138.8(2) 2_545 .
O8 Cs3 O13 97.6(2) 2_545 3_656
O8 Cs3 O20 99.4(2) 2_545 4_565
O9 Cs3 U2 63.10(14) 4_665 2_545
O9 Cs3 Cs1 113.37(13) 4_665 .
O9 Cs3 Cs4 83.83(13) 4_665 2_645
O9 Cs3 Cl1 69.71(15) 4_665 .
O9 Cs3 Cl2 140.83(14) 4_665 3_656
O9 Cs3 Cl3 131.15(16) 4_665 2_545
O9 Cs3 O11 50.81(18) 4_665 2_545
O11 Cs3 U2 31.79(10) 2_545 2_545
O11 Cs3 Cs1 98.21(11) 2_545 .
O11 Cs3 Cs4 96.71(11) 2_545 2_645
O11 Cs3 Cl2 122.69(12) 2_545 3_656
O12 Cs3 U2 145.66(13) . 2_545
O12 Cs3 Cs1 49.50(13) . .
O12 Cs3 Cs4 112.98(13) . 2_645
O12 Cs3 Cl1 80.09(14) . .
O12 Cs3 Cl2 63.50(13) . 3_656
O12 Cs3 Cl3 69.17(14) . 2_545
O12 Cs3 O9 149.67(19) . 4_665
O12 Cs3 O11 142.73(17) . 2_545
O13 Cs3 U2 114.84(14) 3_656 2_545
O13 Cs3 Cs1 121.89(14) 3_656 .
O13 Cs3 Cs4 47.91(14) 3_656 2_645
O13 Cs3 Cl1 77.40(14) 3_656 .
O13 Cs3 Cl2 63.97(15) 3_656 3_656
O13 Cs3 Cl3 128.54(16) 3_656 2_545
O13 Cs3 O9 95.5(2) 3_656 4_665
O13 Cs3 O11 137.01(18) 3_656 2_545
O13 Cs3 O12 80.1(2) 3_656 .
O20 Cs3 U2 80.51(15) 4_565 2_545
O20 Cs3 Cs1 47.36(15) 4_565 .
O20 Cs3 Cs4 148.08(15) 4_565 2_645
O20 Cs3 Cl1 80.34(16) 4_565 .
O20 Cs3 Cl2 133.79(15) 4_565 3_656
O20 Cs3 Cl3 68.46(15) 4_565 2_545
O20 Cs3 O9 76.65(19) 4_565 4_665
O20 Cs3 O11 51.42(18) 4_565 2_545
O20 Cs3 O12 96.10(19) 4_565 .
O20 Cs3 O13 157.7(2) 4_565 3_656
Cs1 Cs4 U3 109.32(2) 1_655 4_665
Cs1 Cs4 Cs2 152.72(3) 1_655 .
Cs2 Cs4 U3 88.146(19) . 4_665
Cs3 Cs4 U3 67.833(17) 2_655 4_665
Cs3 Cs4 Cs1 100.41(2) 2_655 1_655
Cs3 Cs4 Cs2 105.66(2) 2_655 .
Cs5 Cs4 U3 118.13(2) . 4_665
Cs5 Cs4 Cs1 60.523(18) . 1_655
Cs5 Cs4 Cs2 92.99(2) . .
Cs5 Cs4 Cs3 160.84(3) . 2_655
Cl2 Cs4 U3 65.82(5) 4_665 4_665
Cl2 Cs4 Cs1 52.36(5) 4_665 1_655
Cl2 Cs4 Cs2 152.69(5) 4_665 .
Cl2 Cs4 Cs3 58.13(5) 4_665 2_655
Cl2 Cs4 Cs5 106.17(5) 4_665 .
O1 Cs4 U3 156.15(15) 1_655 4_665
O1 Cs4 Cs1 46.85(15) 1_655 1_655
O1 Cs4 Cs2 114.28(15) 1_655 .
O1 Cs4 Cs3 110.77(14) 1_655 2_655
O1 Cs4 Cs5 55.77(14) 1_655 .
O1 Cs4 Cl2 92.75(15) 1_655 4_665
O1 Cs4 O2 127.9(2) 1_655 4_665
O1 Cs4 O17 85.0(2) 1_655 4_665
O2 Cs4 U3 62.45(15) 4_665 4_665
O2 Cs4 Cs1 124.78(14) 4_665 1_655
O2 Cs4 Cs2 45.02(15) 4_665 .
O2 Cs4 Cs3 120.62(14) 4_665 2_655
O2 Cs4 Cs5 75.86(14) 4_665 .
O2 Cs4 Cl2 120.65(16) 4_665 4_665
O2 Cs4 O17 76.42(19) 4_665 4_665
O8 Cs4 U3 114.61(15) 1_655 4_665
O8 Cs4 Cs1 83.57(15) 1_655 1_655
O8 Cs4 Cs2 108.64(15) 1_655 .
O8 Cs4 Cs3 46.82(14) 1_655 2_655
O8 Cs4 Cs5 123.12(14) 1_655 .
O8 Cs4 Cl2 77.23(16) 1_655 4_665
O8 Cs4 O1 67.4(2) 1_655 1_655
O8 Cs4 O2 151.5(2) 1_655 4_665
O8 Cs4 O17 131.8(2) 1_655 4_665
O13 Cs4 U3 18.26(16) 4_665 4_665
O13 Cs4 Cs1 115.99(16) 4_665 1_655
O13 Cs4 Cs2 87.18(15) 4_665 .
O13 Cs4 Cs3 51.03(16) 4_665 2_655
O13 Cs4 Cs5 136.39(16) 4_665 .
O13 Cs4 Cl2 65.52(16) 4_665 4_665
O13 Cs4 O1 156.5(2) 4_665 1_655
O13 Cs4 O2 73.8(2) 4_665 4_665
O13 Cs4 O8 97.7(2) 4_665 1_655
O13 Cs4 O17 93.1(2) 4_665 4_665
O13 Cs4 O19 117.0(2) 4_665 .
O17 Cs4 U3 76.69(14) 4_665 4_665
O17 Cs4 Cs1 50.01(13) 4_665 1_655
O17 Cs4 Cs2 118.71(13) 4_665 .
O17 Cs4 Cs3 121.19(14) 4_665 2_655
O17 Cs4 Cs5 49.37(14) 4_665 .
O17 Cs4 Cl2 65.08(14) 4_665 4_665
O19 Cs4 U3 126.97(15) . 4_665
O19 Cs4 Cs1 123.63(15) . 1_655
O19 Cs4 Cs2 45.07(15) . .
O19 Cs4 Cs3 97.92(14) . 2_655
O19 Cs4 Cs5 92.12(14) . .
O19 Cs4 Cl2 148.93(16) . 4_665
O19 Cs4 O1 76.8(2) . 1_655
O19 Cs4 O2 87.7(2) . 4_665
O19 Cs4 O8 71.7(2) . 1_655
O19 Cs4 O17 140.7(2) . 4_665
U2 Cs5 U4 55.199(13) 4_665 4_665
U2 Cs5 U7 140.80(2) 4_665 1_655
U2 Cs5 Cs2 88.002(19) 4_665 2_645
U4 Cs5 Cs2 106.40(2) 4_665 2_645
U7 Cs5 U4 156.43(2) 1_655 4_665
U7 Cs5 Cs2 64.914(16) 1_655 2_645
Cs1 Cs5 U2 122.75(2) 1_655 4_665
Cs1 Cs5 U4 68.242(17) 1_655 4_665
Cs1 Cs5 U7 91.15(2) 1_655 1_655
Cs1 Cs5 Cs2 100.59(2) 1_655 2_645
Cs4 Cs5 U2 98.63(2) . 4_665
Cs4 Cs5 U4 64.857(18) . 4_665
Cs4 Cs5 U7 116.11(2) . 1_655
Cs4 Cs5 Cs1 61.314(18) . 1_655
Cs4 Cs5 Cs2 161.51(3) . 2_645
Cl1 Cs5 U2 87.65(6) . 4_665
Cl1 Cs5 U4 118.02(6) . 4_665
Cl1 Cs5 U7 83.67(6) . 1_655
Cl1 Cs5 Cs1 129.74(6) . 1_655
Cl1 Cs5 Cs2 121.29(6) . 2_645
Cl1 Cs5 Cs4 76.45(6) . .
Cl1 Cs5 Cl3 166.89(8) . 2_645
Cl1 Cs5 O1 85.71(14) . 1_655
Cl3 Cs5 U2 87.05(6) 2_645 4_665
Cl3 Cs5 U4 67.95(6) 2_645 4_665
Cl3 Cs5 U7 92.92(6) 2_645 1_655
Cl3 Cs5 Cs1 62.81(5) 2_645 1_655
Cl3 Cs5 Cs2 46.54(5) 2_645 2_645
Cl3 Cs5 Cs4 116.22(6) 2_645 .
O1 Cs5 U2 147.31(13) 1_655 4_665
O1 Cs5 U4 100.80(14) 1_655 4_665
O1 Cs5 U7 69.99(13) 1_655 1_655
O1 Cs5 Cs1 46.40(13) 1_655 1_655
O1 Cs5 Cs2 122.51(13) 1_655 2_645
O1 Cs5 Cs4 48.72(13) 1_655 .
O1 Cs5 Cl3 105.07(14) 1_655 2_645
O9 Cs5 U2 18.97(17) 4_665 4_665
O9 Cs5 U4 74.06(17) 4_665 4_665
O9 Cs5 U7 123.79(16) 4_665 1_655
O9 Cs5 Cs1 141.67(17) 4_665 1_655
O9 Cs5 Cs2 83.30(14) 4_665 2_645
O9 Cs5 Cs4 108.27(15) 4_665 .
O9 Cs5 Cl1 74.76(17) 4_665 .
O9 Cs5 Cl3 96.99(17) 4_665 2_645
O9 Cs5 O1 153.61(19) 4_665 1_655
O9 Cs5 O17 92.6(2) 4_665 4_665
O9 Cs5 O21 113.1(2) 4_665 3_656
O17 Cs5 U2 74.02(14) 4_665 4_665
O17 Cs5 U4 19.27(14) 4_665 4_665
O17 Cs5 U7 141.87(14) 4_665 1_655
O17 Cs5 Cs1 50.77(14) 4_665 1_655
O17 Cs5 Cs2 114.51(14) 4_665 2_645
O17 Cs5 Cs4 52.14(14) 4_665 .
O17 Cs5 Cl1 120.18(15) 4_665 .
O17 Cs5 Cl3 69.62(15) 4_665 2_645
O17 Cs5 O1 81.9(2) 4_665 1_655
O21 Cs5 U2 126.69(15) 3_656 4_665
O21 Cs5 U4 146.21(16) 3_656 4_665
O21 Cs5 U7 19.07(16) 3_656 1_655
O21 Cs5 Cs1 95.17(15) 3_656 1_655
O21 Cs5 Cs2 45.86(16) 3_656 2_645
O21 Cs5 Cs4 133.88(16) 3_656 .
O21 Cs5 Cl1 95.37(17) 3_656 .
O21 Cs5 Cl3 78.31(17) 3_656 2_645
O21 Cs5 O1 85.8(2) 3_656 1_655
O21 Cs5 O17 141.0(2) 3_656 4_665
U5 Cl1 Cs1 106.29(10) . .
U5 Cl1 Cs2 117.07(10) . .
U5 Cl1 Cs3 111.45(10) . .
U5 Cl1 Cs5 105.51(11) . .
Cs2 Cl1 Cs1 64.74(5) . .
Cs3 Cl1 Cs1 61.29(6) . .
Cs3 Cl1 Cs2 114.49(9) . .
Cs5 Cl1 Cs1 144.81(10) . .
Cs5 Cl1 Cs2 112.30(9) . .
Cs5 Cl1 Cs3 93.10(8) . .
U5 Cl2 Cs1 115.84(9) . 4_666
U5 Cl2 Cs2 101.22(9) . 4_666
U5 Cl2 Cs3 121.68(9) . 3_656
U5 Cl2 Cs4 121.17(10) . 4_566
Cs1 Cl2 Cs3 118.78(9) 4_666 3_656
Cs1 Cl2 Cs4 69.50(6) 4_666 4_566
Cs2 Cl2 Cs1 77.43(7) 4_666 4_666
Cs2 Cl2 Cs3 108.83(8) 4_666 3_656
Cs2 Cl2 Cs4 134.23(10) 4_666 4_566
Cs4 Cl2 Cs3 64.46(5) 4_566 3_656
U8 Cl3 Cs1 120.65(10) . 2
U8 Cl3 Cs2 103.18(9) . .
U8 Cl3 Cs3 116.12(11) . 2
U8 Cl3 Cs5 106.66(10) . 2_655
Cs2 Cl3 Cs1 133.17(10) . 2
Cs2 Cl3 Cs3 113.48(9) . 2
Cs2 Cl3 Cs5 86.49(8) . 2_655
Cs3 Cl3 Cs1 62.73(5) 2 2
Cs5 Cl3 Cs1 66.87(6) 2_655 2
Cs5 Cl3 Cs3 125.32(9) 2_655 2
U1 O1 Cs1 124.6(3) . .
U1 O1 Cs4 140.9(3) . 1_455
U1 O1 Cs5 130.3(3) . 1_455
Cs1 O1 Cs4 84.7(2) . 1_455
Cs1 O1 Cs5 78.77(18) . 1_455
Cs4 O1 Cs5 75.51(18) 1_455 1_455
U1 O2 Cs2 134.7(4) . 4_566
U1 O2 Cs4 131.7(4) . 4_566
Cs2 O2 Cs4 87.9(2) 4_566 4_566
U1 O3 U3 109.7(3) . .
U7 O3 U1 136.2(3) . .
U7 O3 U3 113.0(3) . .
U1 O4 Cs1 88.8(2) . .
U3 O4 U1 105.2(3) . .
U3 O4 U4 152.2(3) . .
U3 O4 Cs1 91.5(2) . .
U4 O4 U1 102.6(2) . .
U4 O4 Cs1 91.1(2) . .
U1 O5 U2 110.4(3) . .
U4 O5 U1 115.5(3) . .
U4 O5 U2 131.3(3) . .
U1 O6 U2 110.5(3) . .
U6 O6 U1 135.7(3) 1_455 .
U6 O6 U2 112.5(3) 1_455 .
U1 O7 U6 94.3(2) . 1_455
U5 O7 U1 160.8(4) 1_455 .
U5 O7 U6 104.1(3) 1_455 1_455
U2 O8 Cs3 128.2(3) . 2
U2 O8 Cs4 143.1(4) . 1_455
Cs3 O8 Cs4 83.3(2) 2 1_455
U2 O9 Cs3 123.3(3) . 4_566
U2 O9 Cs5 129.7(4) . 4_566
Cs5 O9 Cs3 105.2(3) 4_566 4_566
U2 O10 U4 98.7(2) . .
U8 O10 U2 154.8(4) . .
U8 O10 U4 105.1(3) . .
U2 O11 U2 103.6(3) . 3_566
U2 O11 Cs3 91.3(3) . 2
U2 O11 Cs3 96.9(3) 3_566 2
U6 O11 U2 149.1(3) 3_666 .
U6 O11 U2 106.2(3) 3_666 3_566
U6 O11 Cs3 93.5(3) 3_666 2
U3 O12 Cs1 122.7(3) . .
U3 O12 Cs3 141.5(3) . .
Cs1 O12 Cs3 77.66(19) . .
U3 O13 Cs3 141.0(4) . 3_656
U3 O13 Cs4 130.8(3) . 4_566
Cs4 O13 Cs3 81.1(2) 4_566 3_656
U5 O14 U3 115.2(3) 3_656 .
U5 O14 U7 141.1(3) 3_656 .
U7 O14 U3 103.3(3) . .
U3 O15 U3 110.0(2) 3_656 .
U5 O15 U3 104.4(3) 3_656 .
U5 O15 U3 144.8(3) 3_656 3_656
U4 O16 Cs1 128.1(3) . .
U4 O16 Cs2 135.6(3) . .
Cs1 O16 Cs2 89.0(2) . .
U4 O17 Cs1 142.6(4) . 4_666
U4 O17 Cs4 125.8(3) . 4_566
U4 O17 Cs5 126.7(3) . 4_566
Cs1 O17 Cs4 79.82(19) 4_666 4_566
Cs5 O17 Cs1 80.95(19) 4_566 4_666
Cs5 O17 Cs4 78.49(19) 4_566 4_566
U4 O18 U6 107.6(2) . .
U5 O18 U4 140.3(3) . .
U5 O18 U6 112.0(3) . .
U6 O19 Cs2 132.9(4) . .
U6 O19 Cs4 138.7(4) . .
Cs2 O19 Cs4 88.4(2) . .
U6 O20 Cs1 152.4(4) . 4_666
U6 O20 Cs3 122.8(3) . 4_666
Cs1 O20 Cs3 80.9(2) 4_666 4_666
U7 O21 Cs2 136.3(4) . 4_566
U7 O21 Cs5 128.8(4) . 3_656
Cs5 O21 Cs2 94.9(2) 3_656 4_566
U6 O22 U4 108.9(3) 3_666 3_666
U8 O22 U4 109.1(3) . 3_666
U8 O22 U6 140.4(3) . 3_666

loop_
_geom_bond_atom_site_label_1
_geom_bond_atom_site_label_2
_geom_bond_distance
_geom_bond_site_symmetry_2
U1 O1 1.818(8) .
U1 O2 1.815(8) .
U1 O3 2.255(6) .
U1 O4 2.449(7) .
U1 O5 2.230(6) .
U1 O6 2.226(6) .
U1 O7 2.674(7) .
U2 O5 2.282(6) .
U2 O6 2.283(6) .
U2 O8 1.798(9) .
U2 O9 1.818(9) .
U2 O10 2.587(7) .
U2 O11 2.253(7) .
U2 O11 2.362(7) 3_566
U3 O3 2.283(7) .
U3 O4 2.220(6) .
U3 O12 1.797(8) .
U3 O13 1.820(9) .
U3 O14 2.437(7) .
U3 O15 2.758(7) .
U3 O15 2.395(7) 3_656
U4 O4 2.295(6) .
U4 O5 2.148(7) .
U4 O10 2.733(7) .
U4 O16 1.790(9) .
U4 O17 1.814(8) .
U4 O18 2.352(6) .
U4 O22 2.484(7) 3_666
U5 Cl1 2.706(3) .
U5 Cl2 2.702(3) .
U5 O7 1.901(7) 1_655
U5 O14 2.005(7) 3_656
U5 O15 1.960(7) 3_656
U5 O18 2.003(6) .
U6 O6 2.145(7) 1_655
U6 O7 2.846(7) 1_655
U6 O11 2.242(7) 3_666
U6 O18 2.549(6) .
U6 O19 1.812(9) .
U6 O20 1.807(8) .
U6 O22 2.379(7) 3_666
U7 O3 2.194(6) .
U7 O3 2.194(6) 3_556
U7 O14 2.324(7) .
U7 O14 2.324(7) 3_556
U7 O21 1.811(9) 3_556
U7 O21 1.811(9) .
U8 Cl3 2.701(3) 3_666
U8 Cl3 2.701(3) .
U8 O10 1.892(7) 3_666
U8 O10 1.892(7) .
U8 O22 2.056(7) 3_666
U8 O22 2.056(7) .
Cs1 Cl1 4.115(4) .
Cs1 Cl2 3.466(3) 4_565
Cs1 Cl3 3.935(3) 2_545
Cs1 O1 3.004(8) .
Cs1 O4 3.592(9) .
Cs1 O12 3.023(7) .
Cs1 O16 2.956(8) .
Cs1 O17 3.191(8) 4_565
Cs1 O20 2.893(8) 4_565
Cs2 Cl1 3.789(3) .
Cs2 Cl2 3.312(3) 4_565
Cs2 Cl3 3.381(3) .
Cs2 O2 2.979(8) 4_665
Cs2 O16 3.092(8) .
Cs2 O19 2.981(8) .
Cs2 O21 3.349(8) 4_665
Cs3 Cl1 3.412(3) .
Cs3 Cl2 3.747(3) 3_656
Cs3 Cl3 3.491(3) 2_545
Cs3 O8 2.923(8) 2_545
Cs3 O9 3.264(8) 4_665
Cs3 O11 3.583(9) 2_545
Cs3 O12 3.168(8) .
Cs3 O13 3.133(9) 3_656
Cs3 O20 3.086(8) 4_565
Cs4 Cl2 3.718(3) 4_665
Cs4 O1 3.082(8) 1_655
Cs4 O2 3.083(8) 4_665
Cs4 O8 3.065(8) 1_655
Cs4 O13 2.991(8) 4_665
Cs4 O17 3.199(8) 4_665
Cs4 O19 3.057(8) .
Cs5 Cl1 3.351(4) .
Cs5 Cl3 3.405(3) 2_645
Cs5 O1 3.390(8) 1_655
Cs5 O9 2.910(8) 4_665
Cs5 O17 3.075(8) 4_665
Cs5 O21 2.952(8) 3_656
Cl2 Cs1 3.466(3) 4_666
Cl2 Cs2 3.312(3) 4_666
Cl2 Cs3 3.747(3) 3_656
Cl2 Cs4 3.718(3) 4_566
Cl3 Cs1 3.935(3) 2
Cl3 Cs3 3.491(3) 2
Cl3 Cs5 3.405(3) 2_655
O1 Cs4 3.081(8) 1_455
O1 Cs5 3.390(8) 1_455
O2 Cs2 2.979(8) 4_566
O2 Cs4 3.083(8) 4_566
O6 U6 2.145(7) 1_455
O7 U5 1.902(7) 1_455
O7 U6 2.846(7) 1_455
O8 Cs3 2.923(8) 2
O8 Cs4 3.065(8) 1_455
O9 Cs3 3.264(8) 4_566
O9 Cs5 2.910(8) 4_566
O11 U2 2.362(7) 3_566
O11 U6 2.242(6) 3_666
O11 Cs3 3.584(9) 2
O13 Cs3 3.133(9) 3_656
O13 Cs4 2.991(8) 4_566
O14 U5 2.005(7) 3_656
O15 U3 2.395(7) 3_656
O15 U5 1.960(7) 3_656
O17 Cs1 3.191(8) 4_666
O17 Cs4 3.199(8) 4_566
O17 Cs5 3.075(8) 4_566
O20 Cs1 2.893(8) 4_666
O20 Cs3 3.086(8) 4_666
O21 Cs2 3.349(8) 4_566
O21 Cs5 2.952(8) 3_656
O22 U4 2.484(7) 3_666
O22 U6 2.379(7) 3_666
